data_4020293
loop_
_publ_author_name
'Nurullah Saracoglu'
'Oktay Talaz'
'Ak\'in Azizoglu'
'William H. Watson'
'Metin Balci'

_journal_name_full 'Journal of Organic Chemistry'
_journal_page_first 5403
_journal_page_last 5408
_journal_paper_doi 10.1021/jo050327o
_journal_volume 70
_journal_year 2005
_chemical_formula_sum 'C21 H24 O6'
_chemical_formula_weight 372.40
_space_group_IT_number 11
_symmetry_cell_setting monoclinic
_symmetry_space_group_name_Hall '-P 2yb'
_symmetry_space_group_name_H-M 'P 1 21/m 1'
_cell_angle_alpha 90.00
_cell_angle_beta 98.305(4)
_cell_angle_gamma 90.00
_cell_formula_units_Z 2
_cell_length_a 8.3057(19)
_cell_length_b 10.161(2)
_cell_length_c 11.493(3)
_cell_measurement_temperature 293(2)
_cell_volume 959.8(4)
_diffrn_ambient_temperature 293(2)
_exptl_crystal_density_diffrn 1.289
_exptl_crystal_density_meas 0
_cod_depositor_comments
;
The following automatic conversions were performed:
'_symmetry_cell_setting' value 'Monoclinic' changed to 'monoclinic'
according to '/home/saulius/struct/CIF-dictionaries/cif_core.dic'
dictionary named 'cif_core.dic' version 2.4.1 from 2010-06-29.

Automatic conversion script
Id: cif_fix_enum 1527 2010-12-29 10:47:43Z saulius 
;
_cod_original_sg_symbol_H-M 'P 21/m'
_cod_database_code 4020293

loop_
_symmetry_equiv_pos_as_xyz
'x, y, z'
'-x, y+1/2, -z'
'-x, -y, -z'
'x, -y-1/2, z'

loop_
_atom_site_label
_atom_site_type_symbol
_atom_site_fract_x
_atom_site_fract_y
_atom_site_fract_z
_atom_site_U_iso_or_equiv
_atom_site_adp_type
_atom_site_occupancy
_atom_site_symmetry_multiplicity
_atom_site_calc_flag
_atom_site_refinement_flags
_atom_site_disorder_assembly
_atom_site_disorder_group
O1 O 0.5076(3) 0.2500 1.2793(2) 0.0901(10) Uani 1 2 d S . .
O2 O 0.2502(3) 0.2500 1.1940(2) 0.0809(9) Uani 1 2 d S . .
O3 O 0.1444(3) 0.0207(2) 0.72984(17) 0.0890(7) Uani 1 1 d . . .
O4 O 0.2692(6) 0.0514(5) 0.5861(4) 0.098(3) Uani 0.513(6) 1 d P . .
O4' O 0.1405(6) 0.1665(5) 0.5891(4) 0.093(2) Uani 0.487(6) 1 d P . .
C1 C 0.8650(3) 0.1735(2) 1.0083(2) 0.0655(8) Uani 1 1 d . . .
H1A H 0.9749 0.1391 1.0246 0.079 Uiso 1 1 calc R . .
H1B H 0.8017 0.1391 1.0661 0.079 Uiso 1 1 calc R . .
C2 C 0.7852(3) 0.1385(2) 0.8813(2) 0.0539(7) Uani 1 1 d . . .
H2 H 0.8027 0.0486 0.8549 0.065 Uiso 1 1 calc R . .
C3 C 0.6099(3) 0.1846(2) 0.86875(19) 0.0427(6) Uani 1 1 d . . .
C4 C 0.4450(3) 0.1229(2) 0.86778(19) 0.0453(6) Uani 1 1 d . . .
H4 H 0.4476 0.0266 0.8650 0.054 Uiso 1 1 calc R . .
C5 C 0.3351(3) 0.1842(2) 0.76267(19) 0.0489(7) Uani 1 1 d . . .
C6 C 0.2259(4) 0.1008(4) 0.6816(3) 0.0877(11) Uani 1 1 d . . .
C7 C 0.8558(4) 0.2500 0.8128(3) 0.0652(11) Uani 1 2 d S . .
H7A H 0.9738 0.2500 0.8233 0.078 Uiso 1 2 calc SR . .
H7B H 0.8126 0.2500 0.7298 0.078 Uiso 1 2 calc SR . .
C8 C 0.3663(3) 0.1774(2) 0.97340(19) 0.0448(6) Uani 1 1 d . . .
H8 H 0.2659 0.1344 0.9887 0.054 Uiso 1 1 calc R . .
C9 C 0.4630(4) 0.2500 1.0760(3) 0.0463(9) Uani 1 2 d S . .
H9 H 0.5819 0.2500 1.0813 0.056 Uiso 1 2 calc SR . .
C10 C 0.3931(5) 0.2500 1.1875(3) 0.0525(9) Uani 1 2 d S . .
C11 C 0.4503(6) 0.2500 1.3949(4) 0.140(2) Uani 1 2 d S . .
H11A H 0.3836 0.3273 1.4015 0.168 Uiso 0.50 1 calc PR . .
H11B H 0.3836 0.1727 1.4015 0.168 Uiso 0.50 1 calc PR . .
C12 C 0.5808(8) 0.2500 1.4855(5) 0.212(4) Uani 1 2 d S . .
H12A H 0.5418 0.2655 1.5589 0.317 Uiso 0.50 1 calc PR . .
H12B H 0.6558 0.3182 1.4720 0.317 Uiso 0.50 1 calc PR . .
H12C H 0.6348 0.1663 1.4880 0.317 Uiso 0.50 1 calc PR . .
C14 C 0.0268(4) -0.0645(3) 0.6626(3) 0.1065(13) Uani 1 1 d . . .
H14A H -0.0566 -0.0121 0.6181 0.160 Uiso 1 1 calc R . .
H14B H -0.0213 -0.1210 0.7150 0.160 Uiso 1 1 calc R . .
H14C H 0.0798 -0.1169 0.6099 0.160 Uiso 1 1 calc R . .

loop_
_atom_site_aniso_label
_atom_site_aniso_U_11
_atom_site_aniso_U_22
_atom_site_aniso_U_33
_atom_site_aniso_U_23
_atom_site_aniso_U_13
_atom_site_aniso_U_12
O1 0.0594(19) 0.175(3) 0.0362(17) 0.000 0.0077(14) 0.000
O2 0.0494(18) 0.135(3) 0.0602(19) 0.000 0.0163(14) 0.000
O3 0.1180(18) 0.0873(15) 0.0593(13) -0.0070(11) 0.0051(12) -0.0487(13)
O4 0.103(4) 0.135(5) 0.060(3) -0.037(3) 0.030(2) -0.053(3)
O4' 0.110(5) 0.098(4) 0.060(3) 0.001(2) -0.027(3) -0.027(3)
C1 0.0416(16) 0.0851(18) 0.0676(19) 0.0052(14) 0.0007(14) 0.0123(13)
C2 0.0474(16) 0.0556(17) 0.0608(18) -0.0001(13) 0.0147(13) 0.0076(12)
C3 0.0406(14) 0.0516(14) 0.0362(14) 0.0006(10) 0.0065(11) -0.0007(10)
C4 0.0476(15) 0.0462(14) 0.0418(14) -0.0035(12) 0.0050(12) -0.0040(11)
C5 0.0406(14) 0.0696(16) 0.0357(14) -0.0047(11) 0.0032(11) -0.0076(11)
C6 0.078(2) 0.148(3) 0.0364(17) -0.001(2) 0.0072(18) -0.057(2)
C7 0.047(2) 0.085(3) 0.068(3) 0.000 0.021(2) 0.000
C8 0.0360(13) 0.0558(14) 0.0430(15) -0.0006(11) 0.0072(11) -0.0036(11)
C9 0.038(2) 0.065(2) 0.036(2) 0.000 0.0062(17) 0.000
C10 0.046(2) 0.067(3) 0.044(2) 0.000 0.006(2) 0.000
C11 0.090(4) 0.301(8) 0.030(3) 0.000 0.016(3) 0.000
C12 0.135(6) 0.446(13) 0.056(4) 0.000 0.021(4) 0.000
C14 0.113(3) 0.117(3) 0.086(2) -0.026(2) 0.004(2) -0.064(2)

loop_
_geom_bond_atom_site_label_1
_geom_bond_atom_site_label_2
_geom_bond_distance
_geom_bond_site_symmetry_2
_geom_bond_publ_flag
O1 C10 1.315(4) . ?
O1 C11 1.474(5) . ?
O2 C10 1.200(4) . ?
O3 C6 1.240(3) . ?
O3 C14 1.443(3) . ?
O4 C6 1.305(4) . ?
O4 O4' 1.588(6) . ?
O4' C6 1.365(5) . ?
O4' O4' 1.697(10) 4_565 ?
C1 C2 1.554(3) . ?
C1 C1 1.555(5) 4_565 ?
C2 C3 1.516(3) . ?
C2 C7 1.543(3) . ?
C3 C3 1.328(4) 4_565 ?
C3 C4 1.505(3) . ?
C4 C5 1.537(3) . ?
C4 C8 1.561(3) . ?
C5 C5 1.336(4) 4_565 ?
C5 C6 1.471(4) . ?
C7 C2 1.543(3) 4_565 ?
C8 C8 1.476(4) 4_565 ?
C8 C9 1.518(3) . ?
C9 C10 1.481(5) . ?
C9 C8 1.518(3) 4_565 ?
C11 C12 1.390(7) . ?
